data_7128323
loop_
_publ_author_name
'Xiong, Yun'
'Yao, Shenglai'
'Ruzicka, Ales'
'Driess, Matthias'

_publ_section_title
;
 Distinctly different reactivity of bis(silylenyl)-<i>versus</i>
 phosphanyl-silylenyl-substituted <i>o</i>-dicarborane towards
 O<sub>2</sub>, N<sub>2</sub>O and CO<sub>2</sub>.
;
_journal_issue 48
_journal_name_full 'Chemical communications (Cambridge, England)'
_journal_page_first 5965
_journal_page_last 5968
_journal_paper_doi 10.1039/d1cc01939b
_journal_volume 57
_journal_year 2021
_chemical_formula_sum 'C27 H55 B10 N4 O P Si'
_chemical_formula_weight 618.91
_space_group_crystal_system monoclinic
_space_group_IT_number 15
_space_group_name_Hall '-I 2ya'
_space_group_name_H-M_alt 'I 1 2/a 1'
_atom_sites_solution_hydrogens geom
_audit_creation_method 'CrysAlisPro 1.171.39.46 (Rigaku OD, 2018)'
_audit_update_record
;
2021-04-06 deposited with the CCDC.	2021-05-13 downloaded from the CCDC.
;
_cell_angle_alpha 90
_cell_angle_beta 98.741(2)
_cell_angle_gamma 90
_cell_formula_units_Z 8
_cell_length_a 19.7759(5)
_cell_length_b 9.9587(2)
_cell_length_c 37.0968(11)
_cell_measurement_reflns_used 3422
_cell_measurement_temperature 150(2)
_cell_measurement_theta_max 73.3020
_cell_measurement_theta_min 4.4950
_cell_volume 7221.1(3)
_computing_cell_refinement 'CrysAlisPro 1.171.39.46 (Rigaku OD, 2018)'
_computing_data_collection 'CrysAlisPro 1.171.39.46 (Rigaku OD, 2018)'
_computing_data_reduction 'CrysAlisPro 1.171.39.46 (Rigaku OD, 2018)'
_computing_structure_refinement 'SHELXL-2018/3 (Sheldrick, 2018)'
_diffrn_ambient_temperature 150(2)
_diffrn_measured_fraction_theta_full 0.998
_diffrn_measured_fraction_theta_max 0.998
_diffrn_measurement_device 'four-circle diffractometer'
_diffrn_measurement_device_type 'SuperNova, Single source at offset/far, Atlas'
_diffrn_radiation_monochromator mirror
_diffrn_radiation_type CuK\a
_diffrn_radiation_wavelength 1.54184
_diffrn_reflns_av_R_equivalents 0.0356
_diffrn_reflns_av_unetI/netI 0.0455
_diffrn_reflns_Laue_measured_fraction_full 0.998
_diffrn_reflns_Laue_measured_fraction_max 0.998
_diffrn_reflns_limit_h_max 22
_diffrn_reflns_limit_h_min -23
_diffrn_reflns_limit_k_max 11
_diffrn_reflns_limit_k_min -9
_diffrn_reflns_limit_l_max 44
_diffrn_reflns_limit_l_min -29
_diffrn_reflns_number 13276
_diffrn_reflns_point_group_measured_fraction_full 0.998
_diffrn_reflns_point_group_measured_fraction_max 0.998
_diffrn_reflns_theta_full 67.500
_diffrn_reflns_theta_max 67.500
_diffrn_reflns_theta_min 2.410
_exptl_absorpt_coefficient_mu 1.188
_exptl_absorpt_correction_T_max 1.00000
_exptl_absorpt_correction_T_min 0.63761
_exptl_absorpt_correction_type multi-scan
_exptl_absorpt_process_details
;
CrysAlisPro 1.171.39.46 (Rigaku Oxford Diffraction, 2018)
Empirical absorption correction using spherical harmonics,
 implemented in SCALE3 ABSPACK scaling algorithm.
;
_exptl_crystal_colour colorless
_exptl_crystal_density_diffrn 1.139
_exptl_crystal_description block
_exptl_crystal_F_000 2656
_exptl_crystal_size_max 0.260
_exptl_crystal_size_mid 0.180
_exptl_crystal_size_min 0.100
_refine_diff_density_max 0.300
_refine_diff_density_min -0.348
_refine_diff_density_rms 0.051
_refine_ls_extinction_method none
_refine_ls_goodness_of_fit_ref 1.020
_refine_ls_hydrogen_treatment constr
_refine_ls_matrix_type full
_refine_ls_number_parameters 409
_refine_ls_number_reflns 6495
_refine_ls_number_restraints 0
_refine_ls_restrained_S_all 1.020
_refine_ls_R_factor_all 0.0620
_refine_ls_R_factor_gt 0.0448
_refine_ls_shift/su_max 0.000
_refine_ls_shift/su_mean 0.000
_refine_ls_structure_factor_coef Fsqd
_refine_ls_weighting_details 'w=1/[\s^2^(Fo^2^)+(0.0645P)^2^+4.5019P] where P=(Fo^2^+2Fc^2^)/3'
_refine_ls_weighting_scheme calc
_refine_ls_wR_factor_gt 0.1135
_refine_ls_wR_factor_ref 0.1277
_reflns_Friedel_coverage 0.000
_reflns_number_gt 5064
_reflns_number_total 6495
_reflns_threshold_expression 'I > 2\s(I)'
_cod_data_source_file d1cc01939b2.cif
_cod_data_source_block 5
_cod_depositor_comments 'Adding full bibliography for 7128322--7128326.cif.'
_cod_original_sg_symbol_H-M 'I 2/a'
_cod_database_code 7128323
_shelx_shelxl_version_number 2018/3
_shelx_space_group_comment
;
The symmetry employed for this shelxl refinement is uniquely defined
by the following loop, which should always be used as a source of
symmetry information in preference to the above space-group names.
They are only intended as comments.
;
_shelx_estimated_absorpt_t_min 0.748
_shelx_estimated_absorpt_t_max 0.890

loop_
_space_group_symop_operation_xyz
'x, y, z'
'-x+1/2, y, -z'
'x+1/2, y+1/2, z+1/2'
'-x+1, y+1/2, -z+1/2'
'-x, -y, -z'
'x-1/2, -y, z'
'-x+1/2, -y+1/2, -z+1/2'
'x, -y+1/2, z+1/2'

loop_
_atom_site_label
_atom_site_type_symbol
_atom_site_fract_x
_atom_site_fract_y
_atom_site_fract_z
_atom_site_U_iso_or_equiv
_atom_site_adp_type
_atom_site_occupancy
_atom_site_site_symmetry_order
_atom_site_calc_flag
_atom_site_refinement_flags_posn
_atom_site_refinement_flags_adp
_atom_site_refinement_flags_occupancy
_atom_site_disorder_assembly
_atom_site_disorder_group
P1 P 0.05320(2) 0.78652(5) 0.09432(2) 0.02413(14) Uani 1 1 d . . . . .
Si1 Si -0.06148(3) 0.63970(5) 0.15383(2) 0.02341(14) Uani 1 1 d . . . . .
O1 O 0.01516(7) 0.64155(16) 0.16763(4) 0.0331(4) Uani 1 1 d . . . . .
N1 N -0.12371(8) 0.67260(17) 0.18445(5) 0.0244(4) Uani 1 1 d . . . . .
N3 N 0.07269(9) 0.95378(18) 0.10050(5) 0.0286(4) Uani 1 1 d . . . . .
N4 N 0.07731(9) 0.77862(18) 0.05294(5) 0.0307(4) Uani 1 1 d . . . . .
C3 C -0.14965(9) 0.5492(2) 0.17803(6) 0.0243(4) Uani 1 1 d . . . . .
N2 N -0.11264(8) 0.48918(17) 0.15522(5) 0.0260(4) Uani 1 1 d . . . . .
C2 C -0.04557(9) 0.8019(2) 0.08041(5) 0.0232(4) Uani 1 1 d . . . . .
C14 C -0.21293(10) 0.4964(2) 0.18983(6) 0.0272(5) Uani 1 1 d . . . . .
C1 C -0.09747(10) 0.7269(2) 0.10852(6) 0.0235(4) Uani 1 1 d . . . . .
C15 C -0.21540(11) 0.4393(2) 0.22376(6) 0.0304(5) Uani 1 1 d . . . . .
H15 H -0.174704 0.429399 0.240807 0.036 Uiso 1 1 calc R U . . .
B8 B -0.16076(12) 0.6974(3) 0.03622(7) 0.0286(5) Uani 1 1 d . . . . .
H8 H -0.182422 0.629177 0.013354 0.034 Uiso 1 1 calc R U . . .
C20 C -0.13766(11) 0.7750(2) 0.21173(6) 0.0278(5) Uani 1 1 d . . . . .
C24 C -0.10190(11) 0.3424(2) 0.14950(6) 0.0300(5) Uani 1 1 d . . . . .
B1 B -0.09299(11) 0.8992(2) 0.10559(6) 0.0243(5) Uani 1 1 d . . . . .
H1 H -0.069079 0.963307 0.128890 0.029 Uiso 1 1 calc R U . . .
B10 B -0.16108(12) 0.8755(3) 0.03141(7) 0.0283(5) Uani 1 1 d . . . . .
H10 H -0.183414 0.925976 0.005319 0.034 Uiso 1 1 calc R U . . .
C19 C -0.27313(11) 0.5087(2) 0.16468(7) 0.0336(5) Uani 1 1 d . . . . .
H19 H -0.271589 0.547533 0.141425 0.040 Uiso 1 1 calc R U . . .
C16 C -0.27786(12) 0.3965(2) 0.23266(7) 0.0364(5) Uani 1 1 d . . . . .
H16 H -0.279815 0.359023 0.256022 0.044 Uiso 1 1 calc R U . . .
C4 C 0.07780(11) 0.9126(2) 0.03646(6) 0.0341(5) Uani 1 1 d . . . . .
H4A H 0.032263 0.933950 0.022602 0.041 Uiso 1 1 calc R U . . .
H4B H 0.112074 0.916653 0.019623 0.041 Uiso 1 1 calc R U . . .
C22 C -0.10921(12) 0.7235(3) 0.24987(6) 0.0380(5) Uani 1 1 d . . . . .
H22A H -0.133820 0.641910 0.254978 0.057 Uiso 1 1 calc R U . . .
H22B H -0.115135 0.792406 0.267975 0.057 Uiso 1 1 calc R U . . .
H22C H -0.060436 0.703025 0.251084 0.057 Uiso 1 1 calc R U . . .
B9 B -0.08319(12) 0.7847(2) 0.03570(7) 0.0268(5) Uani 1 1 d . . . . .
H9 H -0.053731 0.774315 0.012346 0.032 Uiso 1 1 calc R U . . .
B2 B -0.17271(11) 0.8143(2) 0.10564(7) 0.0269(5) Uani 1 1 d . . . . .
H2 H -0.202532 0.824461 0.128864 0.032 Uiso 1 1 calc R U . . .
C10 C 0.11590(11) 0.6680(3) 0.03858(6) 0.0352(5) Uani 1 1 d . . . . .
B5 B -0.08673(12) 0.9387(2) 0.05947(7) 0.0272(5) Uani 1 1 d . . . . .
H5 H -0.059513 1.030963 0.052057 0.033 Uiso 1 1 calc R U . . .
B3 B -0.16864(11) 0.6606(2) 0.08206(7) 0.0272(5) Uani 1 1 d . . . . .
H3 H -0.195563 0.568060 0.089506 0.033 Uiso 1 1 calc R U . . .
C21 C -0.09969(14) 0.9021(2) 0.20377(7) 0.0414(6) Uani 1 1 d . . . . .
H21A H -0.051106 0.881425 0.204243 0.062 Uiso 1 1 calc R U . . .
H21B H -0.104585 0.969990 0.222309 0.062 Uiso 1 1 calc R U . . .
H21C H -0.118934 0.936494 0.179638 0.062 Uiso 1 1 calc R U . . .
B4 B -0.08633(11) 0.6534(2) 0.06779(7) 0.0257(5) Uani 1 1 d . . . . .
H4 H -0.057795 0.556836 0.066417 0.031 Uiso 1 1 calc R U . . .
C17 C -0.33735(11) 0.4084(2) 0.20757(7) 0.0388(6) Uani 1 1 d . . . . .
H17 H -0.379747 0.378184 0.213669 0.047 Uiso 1 1 calc R U . . .
C27 C -0.06564(14) 0.3298(2) 0.11651(8) 0.0451(6) Uani 1 1 d . . . . .
H27A H -0.095734 0.362194 0.094819 0.068 Uiso 1 1 calc R U . . .
H27B H -0.054063 0.235444 0.113066 0.068 Uiso 1 1 calc R U . . .
H27C H -0.023669 0.383591 0.120309 0.068 Uiso 1 1 calc R U . . .
C9 C 0.07740(11) 0.9536(3) 0.16725(6) 0.0381(6) Uani 1 1 d . . . . .
H9A H 0.034478 1.004115 0.165476 0.057 Uiso 1 1 calc R U . . .
H9B H 0.106062 0.973761 0.190562 0.057 Uiso 1 1 calc R U . . .
H9C H 0.067406 0.857246 0.165801 0.057 Uiso 1 1 calc R U . . .
C8 C 0.18529(11) 0.9248(2) 0.14114(7) 0.0377(6) Uani 1 1 d . . . . .
H8A H 0.179198 0.827182 0.141853 0.057 Uiso 1 1 calc R U . . .
H8B H 0.212360 0.954891 0.164042 0.057 Uiso 1 1 calc R U . . .
H8C H 0.209161 0.948251 0.120713 0.057 Uiso 1 1 calc R U . . .
C25 C -0.05582(14) 0.2906(2) 0.18362(8) 0.0493(7) Uani 1 1 d . . . . .
H25A H -0.012665 0.340735 0.187052 0.074 Uiso 1 1 calc R U . . .
H25B H -0.046433 0.194979 0.180656 0.074 Uiso 1 1 calc R U . . .
H25C H -0.078887 0.303144 0.204961 0.074 Uiso 1 1 calc R U . . .
C18 C -0.33465(11) 0.4645(2) 0.17361(7) 0.0380(6) Uani 1 1 d . . . . .
H18 H -0.375269 0.472494 0.156427 0.046 Uiso 1 1 calc R U . . .
B7 B -0.21400(12) 0.7985(3) 0.05994(7) 0.0282(5) Uani 1 1 d . . . . .
H7 H -0.271079 0.798035 0.052695 0.034 Uiso 1 1 calc R U . . .
C6 C 0.11496(10) 0.9937(2) 0.13612(6) 0.0312(5) Uani 1 1 d . . . . .
C26 C -0.16848(13) 0.2633(2) 0.14307(8) 0.0448(6) Uani 1 1 d . . . . .
H26A H -0.189571 0.263936 0.165325 0.067 Uiso 1 1 calc R U . . .
H26B H -0.158986 0.170436 0.136638 0.067 Uiso 1 1 calc R U . . .
H26C H -0.199750 0.304486 0.123103 0.067 Uiso 1 1 calc R U . . .
C5 C 0.09598(12) 1.0109(2) 0.06761(7) 0.0372(5) Uani 1 1 d . . . . .
H5A H 0.146054 1.025642 0.072218 0.045 Uiso 1 1 calc R U . . .
H5B H 0.073285 1.098205 0.061376 0.045 Uiso 1 1 calc R U . . .
C13 C 0.10602(15) 0.5378(3) 0.05860(8) 0.0537(7) Uani 1 1 d . . . . .
H13A H 0.123568 0.548684 0.084598 0.081 Uiso 1 1 calc R U . . .
H13B H 0.130923 0.465177 0.048541 0.081 Uiso 1 1 calc R U . . .
H13C H 0.057203 0.515593 0.055571 0.081 Uiso 1 1 calc R U . . .
C7 C 0.12324(12) 1.1471(2) 0.13630(8) 0.0411(6) Uani 1 1 d . . . . .
H7A H 0.152410 1.173118 0.118346 0.062 Uiso 1 1 calc R U . . .
H7B H 0.144368 1.176700 0.160615 0.062 Uiso 1 1 calc R U . . .
H7C H 0.078223 1.189325 0.130060 0.062 Uiso 1 1 calc R U . . .
B6 B -0.16732(12) 0.9479(2) 0.07469(7) 0.0276(5) Uani 1 1 d . . . . .
H6 H -0.193426 1.046364 0.077395 0.033 Uiso 1 1 calc R U . . .
C23 C -0.21398(12) 0.8050(2) 0.20886(7) 0.0363(5) Uani 1 1 d . . . . .
H23A H -0.232160 0.830772 0.183761 0.054 Uiso 1 1 calc R U . . .
H23B H -0.220870 0.878797 0.225412 0.054 Uiso 1 1 calc R U . . .
H23C H -0.237920 0.724805 0.215583 0.054 Uiso 1 1 calc R U . . .
C12 C 0.08957(17) 0.6500(3) -0.00192(8) 0.0638(9) Uani 1 1 d . . . . .
H12A H 0.041141 0.624668 -0.005192 0.096 Uiso 1 1 calc R U . . .
H12B H 0.115894 0.579368 -0.011854 0.096 Uiso 1 1 calc R U . . .
H12C H 0.094734 0.734541 -0.014765 0.096 Uiso 1 1 calc R U . . .
C11 C 0.19227(13) 0.7011(4) 0.04392(10) 0.0650(9) Uani 1 1 d . . . . .
H11A H 0.199587 0.783161 0.030446 0.097 Uiso 1 1 calc R U . . .
H11B H 0.217332 0.626664 0.034814 0.097 Uiso 1 1 calc R U . . .
H11C H 0.208832 0.714758 0.069926 0.097 Uiso 1 1 calc R U . . .

loop_
_atom_site_aniso_label
_atom_site_aniso_U_11
_atom_site_aniso_U_22
_atom_site_aniso_U_33
_atom_site_aniso_U_23
_atom_site_aniso_U_13
_atom_site_aniso_U_12
P1 0.0167(2) 0.0246(3) 0.0303(3) -0.0010(2) 0.00111(19) -0.00142(19)
Si1 0.0167(3) 0.0223(3) 0.0301(3) 0.0008(2) -0.0001(2) 0.0000(2)
O1 0.0184(7) 0.0394(9) 0.0395(9) 0.0058(7) -0.0023(6) 0.0006(6)
N1 0.0204(8) 0.0216(9) 0.0303(9) -0.0001(7) 0.0006(7) -0.0009(7)
N3 0.0242(9) 0.0248(9) 0.0357(10) -0.0009(8) 0.0012(7) -0.0051(7)
N4 0.0262(9) 0.0323(10) 0.0344(10) 0.0008(8) 0.0074(7) 0.0010(8)
C3 0.0182(9) 0.0248(10) 0.0280(10) 0.0055(9) -0.0026(8) 0.0024(8)
N2 0.0208(8) 0.0205(9) 0.0357(10) 0.0006(7) 0.0011(7) 0.0008(7)
C2 0.0182(9) 0.0238(10) 0.0271(10) -0.0015(8) 0.0019(8) -0.0020(8)
C14 0.0196(9) 0.0218(10) 0.0392(12) -0.0017(9) 0.0013(8) -0.0012(8)
C1 0.0186(9) 0.0225(10) 0.0286(11) -0.0022(8) 0.0009(8) -0.0010(8)
C15 0.0272(11) 0.0248(11) 0.0385(12) 0.0005(9) 0.0026(9) -0.0020(8)
B8 0.0223(11) 0.0325(13) 0.0294(12) -0.0004(10) -0.0010(9) -0.0009(10)
C20 0.0302(11) 0.0236(11) 0.0299(11) -0.0030(9) 0.0057(9) -0.0007(8)
C24 0.0275(11) 0.0193(10) 0.0421(13) -0.0010(9) 0.0019(9) 0.0009(8)
B1 0.0209(11) 0.0232(12) 0.0281(12) 0.0005(9) 0.0011(9) 0.0016(9)
B10 0.0216(11) 0.0313(13) 0.0306(12) 0.0011(10) -0.0006(9) 0.0000(10)
C19 0.0250(11) 0.0338(12) 0.0405(13) -0.0002(10) 0.0006(9) -0.0009(9)
C16 0.0393(13) 0.0258(12) 0.0461(14) 0.0008(10) 0.0133(10) -0.0027(10)
C4 0.0307(11) 0.0354(13) 0.0370(12) 0.0063(10) 0.0070(9) -0.0025(9)
C22 0.0399(13) 0.0385(13) 0.0332(12) -0.0021(10) -0.0017(10) -0.0006(10)
B9 0.0222(11) 0.0315(13) 0.0255(12) 0.0006(10) -0.0005(9) -0.0014(9)
B2 0.0167(10) 0.0307(13) 0.0324(13) 0.0011(10) 0.0008(9) 0.0038(9)
C10 0.0272(11) 0.0442(14) 0.0345(12) -0.0061(11) 0.0052(9) 0.0041(10)
B5 0.0237(11) 0.0259(12) 0.0304(12) 0.0036(10) -0.0009(9) -0.0003(9)
B3 0.0174(10) 0.0284(12) 0.0342(13) -0.0008(10) -0.0016(9) -0.0022(9)
C21 0.0538(15) 0.0304(13) 0.0435(14) -0.0097(11) 0.0188(11) -0.0113(11)
B4 0.0200(11) 0.0236(12) 0.0322(12) -0.0037(10) 0.0002(9) -0.0020(9)
C17 0.0259(11) 0.0343(13) 0.0584(16) -0.0089(11) 0.0139(10) -0.0077(9)
C27 0.0501(15) 0.0270(12) 0.0616(17) -0.0049(12) 0.0192(13) 0.0066(11)
C9 0.0306(11) 0.0440(14) 0.0375(13) -0.0127(11) -0.0021(9) -0.0049(10)
C8 0.0234(11) 0.0344(13) 0.0521(14) -0.0074(11) -0.0053(10) 0.0001(9)
C25 0.0562(16) 0.0283(13) 0.0584(17) 0.0075(12) -0.0069(13) 0.0128(11)
C18 0.0210(10) 0.0426(14) 0.0494(14) -0.0070(12) 0.0025(9) -0.0032(9)
B7 0.0193(11) 0.0319(13) 0.0315(13) 0.0019(10) -0.0026(9) 0.0007(9)
C6 0.0210(10) 0.0270(11) 0.0429(13) -0.0061(10) -0.0035(9) -0.0021(8)
C26 0.0401(14) 0.0286(12) 0.0658(18) -0.0126(12) 0.0083(12) -0.0073(10)
C5 0.0326(12) 0.0325(12) 0.0461(14) 0.0066(11) 0.0051(10) -0.0089(10)
C13 0.0597(17) 0.0389(15) 0.0678(19) -0.0006(13) 0.0263(15) 0.0169(13)
C7 0.0286(12) 0.0309(13) 0.0609(16) -0.0105(12) -0.0023(11) -0.0031(9)
B6 0.0214(11) 0.0271(12) 0.0330(13) -0.0001(10) -0.0004(9) 0.0041(9)
C23 0.0360(12) 0.0360(13) 0.0374(12) -0.0020(10) 0.0073(10) 0.0083(10)
C12 0.076(2) 0.070(2) 0.0423(16) -0.0166(15) -0.0019(14) 0.0247(17)
C11 0.0264(13) 0.081(2) 0.088(2) -0.0069(19) 0.0112(14) 0.0077(14)

loop_
_atom_type_symbol
_atom_type_description
_atom_type_scat_dispersion_real
_atom_type_scat_dispersion_imag
_atom_type_scat_source
C C 0.0181 0.0091 'International Tables Vol C Tables 4.2.6.8 and 6.1.1.4'
H H 0.0000 0.0000 'International Tables Vol C Tables 4.2.6.8 and 6.1.1.4'
B B 0.0090 0.0039 'International Tables Vol C Tables 4.2.6.8 and 6.1.1.4'
N N 0.0311 0.0180 'International Tables Vol C Tables 4.2.6.8 and 6.1.1.4'
O O 0.0492 0.0322 'International Tables Vol C Tables 4.2.6.8 and 6.1.1.4'
Si Si 0.2541 0.3302 'International Tables Vol C Tables 4.2.6.8 and 6.1.1.4'
P P 0.2955 0.4335 'International Tables Vol C Tables 4.2.6.8 and 6.1.1.4'

loop_
_geom_angle_atom_site_label_1
_geom_angle_atom_site_label_2
_geom_angle_atom_site_label_3
_geom_angle
_geom_angle_site_symmetry_1
_geom_angle_site_symmetry_3
_geom_angle_publ_flag
N4 P1 N3 94.50(9) . . ?
N4 P1 C2 100.04(9) . . ?
N3 P1 C2 98.90(9) . . ?
O1 Si1 N2 122.07(8) . . ?
O1 Si1 N1 121.23(8) . . ?
N2 Si1 N1 72.49(8) . . ?
O1 Si1 C1 120.23(9) . . ?
N2 Si1 C1 105.26(8) . . ?
N1 Si1 C1 105.47(8) . . ?
C3 N1 C20 130.00(18) . . ?
C3 N1 Si1 90.05(13) . . ?
C20 N1 Si1 139.11(13) . . ?
C5 N3 C6 114.90(17) . . ?
C5 N3 P1 110.72(14) . . ?
C6 N3 P1 117.15(14) . . ?
C4 N4 C10 119.25(18) . . ?
C4 N4 P1 111.06(15) . . ?
C10 N4 P1 126.62(15) . . ?
N1 C3 N2 106.88(17) . . ?
N1 C3 C14 126.18(19) . . ?
N2 C3 C14 126.45(19) . . ?
C3 N2 C24 128.88(18) . . ?
C3 N2 Si1 90.56(13) . . ?
C24 N2 Si1 135.35(14) . . ?
B5 C2 B4 113.02(15) . . ?
B5 C2 B1 62.42(13) . . ?
B4 C2 B1 111.20(15) . . ?
B5 C2 B9 62.32(13) . . ?
B4 C2 B9 62.25(13) . . ?
B1 C2 B9 112.84(15) . . ?
B5 C2 C1 109.30(15) . . ?
B4 C2 C1 59.85(12) . . ?
B1 C2 C1 59.72(12) . . ?
B9 C2 C1 109.09(14) . . ?
B5 C2 P1 124.82(14) . . ?
B4 C2 P1 114.53(13) . . ?
B1 C2 P1 120.53(13) . . ?
B9 C2 P1 121.11(14) . . ?
C1 C2 P1 117.83(12) . . ?
C15 C14 C19 119.7(2) . . ?
C15 C14 C3 124.05(18) . . ?
C19 C14 C3 116.2(2) . . ?
B2 C1 B3 62.10(13) . . ?
B2 C1 B1 62.76(13) . . ?
B3 C1 B1 113.06(16) . . ?
B2 C1 B4 112.76(15) . . ?
B3 C1 B4 62.56(13) . . ?
B1 C1 B4 110.70(16) . . ?
B2 C1 C2 109.31(15) . . ?
B3 C1 C2 109.21(15) . . ?
B1 C1 C2 59.59(12) . . ?
B4 C1 C2 59.40(12) . . ?
B2 C1 Si1 119.00(14) . . ?
B3 C1 Si1 119.06(14) . . ?
B1 C1 Si1 119.18(13) . . ?
B4 C1 Si1 119.56(14) . . ?
C2 C1 Si1 122.85(12) . . ?
C14 C15 C16 119.6(2) . . ?
B9 B8 B3 108.41(16) . . ?
B9 B8 B10 59.93(14) . . ?
B3 B8 B10 107.62(18) . . ?
B9 B8 B7 107.84(17) . . ?
B3 B8 B7 59.85(14) . . ?
B10 B8 B7 59.60(14) . . ?
B9 B8 B4 59.90(13) . . ?
B3 B8 B4 60.29(13) . . ?
B10 B8 B4 107.41(16) . . ?
B7 B8 B4 107.70(17) . . ?
N1 C20 C21 106.80(17) . . ?
N1 C20 C23 111.69(17) . . ?
C21 C20 C23 109.59(19) . . ?
N1 C20 C22 108.55(17) . . ?
C21 C20 C22 109.58(19) . . ?
C23 C20 C22 110.54(19) . . ?
N2 C24 C27 106.86(18) . . ?
N2 C24 C26 112.94(18) . . ?
C27 C24 C26 109.6(2) . . ?
N2 C24 C25 106.90(18) . . ?
C27 C24 C25 110.1(2) . . ?
C26 C24 C25 110.3(2) . . ?
C2 B1 C1 60.69(12) . . ?
C2 B1 B5 58.58(13) . . ?
C1 B1 B5 107.04(16) . . ?
C2 B1 B6 105.53(16) . . ?
C1 B1 B6 105.40(16) . . ?
B5 B1 B6 59.59(13) . . ?
C2 B1 B2 106.74(16) . . ?
C1 B1 B2 58.38(12) . . ?
B5 B1 B2 107.21(16) . . ?
B6 B1 B2 59.34(13) . . ?
B7 B10 B9 108.03(17) . . ?
B7 B10 B6 60.56(14) . . ?
B9 B10 B6 107.68(16) . . ?
B7 B10 B5 108.27(17) . . ?
B9 B10 B5 59.95(13) . . ?
B6 B10 B5 59.64(13) . . ?
B7 B10 B8 60.20(14) . . ?
B9 B10 B8 59.57(13) . . ?
B6 B10 B8 108.17(18) . . ?
B5 B10 B8 107.63(16) . . ?
C18 C19 C14 120.2(2) . . ?
C17 C16 C15 120.4(2) . . ?
N4 C4 C5 106.58(18) . . ?
C2 B9 B8 106.72(17) . . ?
C2 B9 B10 106.18(17) . . ?
B8 B9 B10 60.50(14) . . ?
C2 B9 B4 58.74(12) . . ?
B8 B9 B4 60.74(13) . . ?
B10 B9 B4 108.52(17) . . ?
C2 B9 B5 58.61(12) . . ?
B8 B9 B5 108.66(17) . . ?
B10 B9 B5 60.30(13) . . ?
B4 B9 B5 107.17(17) . . ?
C1 B2 B6 106.54(17) . . ?
C1 B2 B3 59.15(12) . . ?
B6 B2 B3 108.48(18) . . ?
C1 B2 B7 106.48(17) . . ?
B6 B2 B7 60.73(14) . . ?
B3 B2 B7 59.99(14) . . ?
C1 B2 B1 58.86(12) . . ?
B6 B2 B1 60.31(13) . . ?
B3 B2 B1 107.54(17) . . ?
B7 B2 B1 108.58(17) . . ?
N4 C10 C13 110.24(19) . . ?
N4 C10 C12 108.9(2) . . ?
C13 C10 C12 109.4(2) . . ?
N4 C10 C11 110.2(2) . . ?
C13 C10 C11 108.6(2) . . ?
C12 C10 C11 109.6(2) . . ?
C2 B5 B6 106.56(17) . . ?
C2 B5 B9 59.07(12) . . ?
B6 B5 B9 107.93(17) . . ?
C2 B5 B1 59.00(12) . . ?
B6 B5 B1 60.49(13) . . ?
B9 B5 B1 107.47(17) . . ?
C2 B5 B10 106.09(16) . . ?
B6 B5 B10 60.15(13) . . ?
B9 B5 B10 59.75(13) . . ?
B1 B5 B10 108.18(17) . . ?
C1 B3 B8 106.56(17) . . ?
C1 B3 B2 58.75(12) . . ?
B8 B3 B2 108.24(18) . . ?
C1 B3 B7 106.23(16) . . ?
B8 B3 B7 60.45(14) . . ?
B2 B3 B7 60.08(14) . . ?
C1 B3 B4 58.79(12) . . ?
B8 B3 B4 60.44(13) . . ?
B2 B3 B4 107.03(16) . . ?
B7 B3 B4 108.28(17) . . ?
C2 B4 C1 60.76(12) . . ?
C2 B4 B9 59.02(12) . . ?
C1 B4 B9 107.28(16) . . ?
C2 B4 B3 107.19(16) . . ?
C1 B4 B3 58.65(12) . . ?
B9 B4 B3 107.16(16) . . ?
C2 B4 B8 105.85(16) . . ?
C1 B4 B8 105.52(16) . . ?
B9 B4 B8 59.36(13) . . ?
B3 B4 B8 59.27(13) . . ?
C18 C17 C16 119.8(2) . . ?
C19 C18 C17 120.2(2) . . ?
B10 B7 B3 107.97(17) . . ?
B10 B7 B2 107.74(16) . . ?
B3 B7 B2 59.93(13) . . ?
B10 B7 B8 60.19(14) . . ?
B3 B7 B8 59.70(14) . . ?
B2 B7 B8 107.54(16) . . ?
B10 B7 B6 59.98(14) . . ?
B3 B7 B6 107.50(15) . . ?
B2 B7 B6 59.55(13) . . ?
B8 B7 B6 107.71(17) . . ?
N3 C6 C9 109.14(16) . . ?
N3 C6 C8 111.10(18) . . ?
C9 C6 C8 109.23(19) . . ?
N3 C6 C7 108.09(18) . . ?
C9 C6 C7 108.8(2) . . ?
C8 C6 C7 110.46(18) . . ?
N3 C5 C4 108.22(18) . . ?
B2 B6 B5 108.28(16) . . ?
B2 B6 B10 107.46(17) . . ?
B5 B6 B10 60.21(13) . . ?
B2 B6 B1 60.34(13) . . ?
B5 B6 B1 59.93(13) . . ?
B10 B6 B1 107.78(16) . . ?
B2 B6 B7 59.72(13) . . ?
B5 B6 B7 107.85(17) . . ?
B10 B6 B7 59.46(14) . . ?
B1 B6 B7 107.81(16) . . ?

loop_
_geom_bond_atom_site_label_1
_geom_bond_atom_site_label_2
_geom_bond_distance
_geom_bond_site_symmetry_2
_geom_bond_publ_flag
P1 N4 1.6769(19) . ?
P1 N3 1.7172(18) . ?
P1 C2 1.9489(19) . ?
Si1 O1 1.5244(14) . ?
Si1 N2 1.8136(17) . ?
Si1 N1 1.8267(18) . ?
Si1 C1 1.930(2) . ?
N1 C3 1.339(3) . ?
N1 C20 1.492(3) . ?
N3 C5 1.481(3) . ?
N3 C6 1.506(3) . ?
N4 C4 1.468(3) . ?
N4 C10 1.485(3) . ?
C3 N2 1.341(3) . ?
C3 C14 1.483(3) . ?
N2 C24 1.497(3) . ?
C2 B5 1.712(3) . ?
C2 B4 1.715(3) . ?
C2 B1 1.720(3) . ?
C2 B9 1.720(3) . ?
C2 C1 1.739(3) . ?
C14 C15 1.389(3) . ?
C14 C19 1.402(3) . ?
C1 B2 1.713(3) . ?
C1 B3 1.720(3) . ?
C1 B1 1.722(3) . ?
C1 B4 1.723(3) . ?
C15 C16 1.393(3) . ?
B8 B9 1.766(3) . ?
B8 B3 1.769(4) . ?
B8 B10 1.783(4) . ?
B8 B7 1.783(4) . ?
B8 B4 1.791(3) . ?
C20 C21 1.523(3) . ?
C20 C23 1.527(3) . ?
C20 C22 1.530(3) . ?
C24 C27 1.515(3) . ?
C24 C26 1.522(3) . ?
C24 C25 1.532(3) . ?
B1 B5 1.778(3) . ?
B1 B6 1.788(3) . ?
B1 B2 1.789(3) . ?
B10 B7 1.772(3) . ?
B10 B9 1.772(3) . ?
B10 B6 1.781(3) . ?
B10 B5 1.782(3) . ?
C19 C18 1.381(3) . ?
C16 C17 1.390(3) . ?
C4 C5 1.515(3) . ?
B9 B4 1.776(3) . ?
B9 B5 1.776(3) . ?
B2 B6 1.771(4) . ?
B2 B3 1.771(3) . ?
B2 B7 1.774(3) . ?
C10 C13 1.522(4) . ?
C10 C12 1.524(3) . ?
C10 C11 1.529(3) . ?
B5 B6 1.772(3) . ?
B3 B7 1.772(3) . ?
B3 B4 1.788(3) . ?
C17 C18 1.386(4) . ?
C9 C6 1.518(3) . ?
C8 C6 1.537(3) . ?
B7 B6 1.792(3) . ?
C6 C7 1.537(3) . ?
